data_4072191
loop_
_publ_author_name
'Long, Richard J.'
'Jones, David J.'
'Gibson, Vernon C.'
'White, Andrew J. P.'

_publ_section_title
;
 Zirconium Complexes Containing Tetradentate O,P,P,O Ligands: Ethylene and
 Propylene Polymerization Studies
;
_journal_issue 22
_journal_name_full Organometallics
_journal_page_first 5960
_journal_paper_doi 10.1021/om800652w
_journal_volume 27
_journal_year 2008
_chemical_formula_moiety 'C34 H38 Cl2 O2 P2 Zr'
_chemical_formula_sum 'C34 H38 Cl2 O2 P2 Zr'
_chemical_formula_weight 702.70
_chemical_name_systematic
; 
 ? 
;
_space_group_IT_number 14
_symmetry_cell_setting monoclinic
_symmetry_space_group_name_Hall '-P 2ybc'
_symmetry_space_group_name_H-M 'P 1 21/c 1'
_atom_sites_solution_hydrogens geom
_atom_sites_solution_primary direct
_atom_sites_solution_secondary difmap
_audit_creation_method SHELXL-97
_cell_angle_alpha 90.00
_cell_angle_beta 99.000(2)
_cell_angle_gamma 90.00
_cell_formula_units_Z 4
_cell_length_a 8.3957(2)
_cell_length_b 17.8816(3)
_cell_length_c 23.1612(4)
_cell_measurement_reflns_used 15881
_cell_measurement_temperature 173(2)
_cell_measurement_theta_max 70.8720
_cell_measurement_theta_min 2.4655
_cell_volume 3434.35(12)
_computing_cell_refinement 'CrysAlis RED, Oxford Diffraction Ltd'
_computing_data_collection 'CrysAlis CCD, Oxford Diffraction Ltd'
_computing_data_reduction 'CrysAlis RED, Oxford Diffraction Ltd'
_computing_molecular_graphics 'Bruker SHELXTL'
_computing_publication_material 'Bruker SHELXTL'
_computing_structure_refinement 'SHELXL-97 (Sheldrick, 1997)'
_computing_structure_solution 'SHELXS-97 (Sheldrick, 1990)'
_diffrn_ambient_temperature 173(2)
_diffrn_detector_area_resol_mean 8.2556
_diffrn_measured_fraction_theta_full 0.975
_diffrn_measured_fraction_theta_max 0.975
_diffrn_measurement_device_type 'OD Xcalibur PX Ultra'
_diffrn_measurement_method 'omega scans'
_diffrn_radiation_monochromator graphite
_diffrn_radiation_source 'Enhance Ultra (Cu) X-ray Source'
_diffrn_radiation_type CuK\a
_diffrn_radiation_wavelength 1.54248
_diffrn_reflns_av_R_equivalents 0.0000
_diffrn_reflns_av_sigmaI/netI 0.0956
_diffrn_reflns_limit_h_max 7
_diffrn_reflns_limit_h_min -10
_diffrn_reflns_limit_k_max 21
_diffrn_reflns_limit_k_min -21
_diffrn_reflns_limit_l_max 28
_diffrn_reflns_limit_l_min -28
_diffrn_reflns_number 49619
_diffrn_reflns_theta_full 71.80
_diffrn_reflns_theta_max 71.80
_diffrn_reflns_theta_min 3.14
_diffrn_standards_number 0
_exptl_absorpt_coefficient_mu 5.151
_exptl_absorpt_correction_T_max 0.87367
_exptl_absorpt_correction_T_min 0.60644
_exptl_absorpt_correction_type 'numeric analytical'
_exptl_absorpt_process_details
; 
CrysAlis RED, Oxford Diffraction Ltd., 
Version 1.171.26 beta (release 01-03-2005 CrysAlis171 .NET) 
(compiled Mar  2 2005,09:02:11) 
Analytical numeric absorption correction using a multifaceted crystal 
model based on expressions derived by R.C. Clark & J.S. Reid. 
;
_exptl_crystal_colour Colourless
_exptl_crystal_density_diffrn 1.359
_exptl_crystal_density_method 'not measured'
_exptl_crystal_description needles
_exptl_crystal_F_000 1448
_exptl_crystal_size_max 0.11
_exptl_crystal_size_mid 0.03
_exptl_crystal_size_min 0.03
_refine_diff_density_max 1.185
_refine_diff_density_min -1.287
_refine_diff_density_rms 0.222
_refine_ls_extinction_coef 0.0033(3)
_refine_ls_extinction_expression Fc^*^=kFc[1+0.001xFc^2^\l^3^/sin(2\q)]^-1/4^
_refine_ls_extinction_method SHELXL
_refine_ls_goodness_of_fit_ref 1.154
_refine_ls_hydrogen_treatment constr
_refine_ls_matrix_type full
_refine_ls_number_parameters 375
_refine_ls_number_reflns 49619
_refine_ls_number_restraints 0
_refine_ls_restrained_S_all 1.154
_refine_ls_R_factor_all 0.1149
_refine_ls_R_factor_gt 0.0848
_refine_ls_shift/su_max 0.002
_refine_ls_shift/su_mean 0.000
_refine_ls_structure_factor_coef Fsqd
_refine_ls_weighting_details 'calc w=1/[\s^2^(Fo^2^)+(0.1049P)^2^+10.3088P] where P=(Fo^2^+2Fc^2^)/3'
_refine_ls_weighting_scheme calc
_refine_ls_wR_factor_gt 0.2585
_refine_ls_wR_factor_ref 0.2832
_reflns_number_gt 31407
_reflns_number_total 49619
_reflns_threshold_expression >2sigma(I)
_cod_data_source_file om800652w_si_002.cif
_cod_data_source_block Compound_2
_cod_depositor_comments
;
The following automatic conversions were performed:

'_symmetry_cell_setting' value 'Monoclinic' changed to 'monoclinic'
according to /home/saulius/struct/CIF-dictionaries/cif_core.dic
dictionary named 'cif_core.dic' version 2.4.1 from 2010-06-29.

Automatic conversion script
Id: cif_fix_values 1715 2011-07-08 13:25:40Z adriana 
;
_cod_original_sg_symbol_H-M P2(1)/c
_cod_database_code 4072191

loop_
_symmetry_equiv_pos_as_xyz
'x, y, z'
'-x, y+1/2, -z+1/2'
'-x, -y, -z'
'x, -y-1/2, z-1/2'

loop_
_atom_site_label
_atom_site_type_symbol
_atom_site_fract_x
_atom_site_fract_y
_atom_site_fract_z
_atom_site_U_iso_or_equiv
_atom_site_adp_type
_atom_site_occupancy
_atom_site_symmetry_multiplicity
_atom_site_calc_flag
_atom_site_refinement_flags
Zr Zr 0.47126(4) 0.679024(17) 0.317750(14) 0.03508(12) Uani 1 1 d .
Cl1 Cl 0.32045(13) 0.78158(5) 0.26978(5) 0.0484(3) Uani 1 1 d .
Cl2 Cl 0.31181(13) 0.61546(6) 0.37979(5) 0.0503(3) Uani 1 1 d .
P1 P 0.70661(12) 0.56833(5) 0.32269(5) 0.0388(2) Uani 1 1 d .
P2 P 0.76449(12) 0.73435(5) 0.28535(4) 0.0370(2) Uani 1 1 d .
O1 O 0.4239(3) 0.61239(14) 0.24801(12) 0.0399(6) Uani 1 1 d .
O2 O 0.6020(3) 0.73166(15) 0.38459(12) 0.0424(6) Uani 1 1 d .
C1 C 0.5005(5) 0.5602(2) 0.22028(16) 0.0356(8) Uani 1 1 d .
C2 C 0.6443(5) 0.5302(2) 0.25068(18) 0.0425(9) Uani 1 1 d .
C3 C 0.7349(5) 0.4794(2) 0.2226(2) 0.0476(10) Uani 1 1 d .
H3A H 0.8348 0.4607 0.2423 0.057 Uiso 1 1 calc R
C4 C 0.6774(6) 0.4573(3) 0.1670(2) 0.0572(12) Uani 1 1 d .
H4A H 0.7384 0.4237 0.1474 0.069 Uiso 1 1 calc R
C5 C 0.5287(6) 0.4840(2) 0.1385(2) 0.0539(11) Uani 1 1 d .
H5A H 0.4899 0.4668 0.1001 0.065 Uiso 1 1 calc R
C6 C 0.4355(5) 0.5350(2) 0.16425(17) 0.0426(9) Uani 1 1 d .
C7 C 0.9126(5) 0.6017(2) 0.3220(2) 0.0457(10) Uani 1 1 d .
H7A H 0.9574 0.6220 0.3609 0.055 Uiso 1 1 calc R
H7B H 0.9816 0.5595 0.3134 0.055 Uiso 1 1 calc R
C8 C 0.9133(5) 0.6625(2) 0.27572(19) 0.0449(10) Uani 1 1 d .
H8A H 0.8872 0.6403 0.2362 0.054 Uiso 1 1 calc R
H8B H 1.0219 0.6853 0.2794 0.054 Uiso 1 1 calc R
C9 C 0.8433(5) 0.7744(2) 0.35628(17) 0.0385(9) Uani 1 1 d .
C10 C 0.7464(4) 0.7666(2) 0.39977(16) 0.0359(8) Uani 1 1 d .
C11 C 0.7931(5) 0.7939(2) 0.45635(17) 0.0436(10) Uani 1 1 d .
C12 C 0.9446(5) 0.8270(3) 0.46751(19) 0.0502(10) Uani 1 1 d .
H12A H 0.9821 0.8452 0.5057 0.060 Uiso 1 1 calc R
C13 C 1.0443(5) 0.8345(3) 0.4246(2) 0.0519(11) Uani 1 1 d .
H13A H 1.1464 0.8581 0.4339 0.062 Uiso 1 1 calc R
C14 C 0.9941(5) 0.8077(2) 0.36949(19) 0.0457(10) Uani 1 1 d .
H14A H 1.0619 0.8119 0.3404 0.055 Uiso 1 1 calc R
C15 C 0.7275(5) 0.4923(2) 0.37531(19) 0.0432(10) Uani 1 1 d .
C16 C 0.7781(8) 0.5079(3) 0.4334(2) 0.0758(16) Uani 1 1 d .
H16A H 0.8071 0.5578 0.4443 0.091 Uiso 1 1 calc R
C17 C 0.7884(9) 0.4547(3) 0.4761(2) 0.091(2) Uani 1 1 d .
H17A H 0.8217 0.4678 0.5159 0.109 Uiso 1 1 calc R
C18 C 0.7498(7) 0.3817(3) 0.4607(3) 0.0719(15) Uani 1 1 d .
H18A H 0.7583 0.3439 0.4898 0.086 Uiso 1 1 calc R
C19 C 0.6993(6) 0.3640(3) 0.4034(2) 0.0614(13) Uani 1 1 d .
H19A H 0.6727 0.3136 0.3930 0.074 Uiso 1 1 calc R
C20 C 0.6864(6) 0.4184(2) 0.3604(2) 0.0497(10) Uani 1 1 d .
H20A H 0.6496 0.4055 0.3208 0.060 Uiso 1 1 calc R
C21 C 0.2717(5) 0.5638(2) 0.13262(17) 0.0452(10) Uani 1 1 d .
C22 C 0.1381(6) 0.5423(3) 0.1678(2) 0.0594(12) Uani 1 1 d .
H22A H 0.1613 0.5644 0.2069 0.089 Uiso 1 1 calc R
H22B H 0.1333 0.4877 0.1711 0.089 Uiso 1 1 calc R
H22C H 0.0343 0.5610 0.1478 0.089 Uiso 1 1 calc R
C23 C 0.2298(7) 0.5279(3) 0.0715(2) 0.0661(14) Uani 1 1 d .
H23A H 0.1255 0.5469 0.0522 0.099 Uiso 1 1 calc R
H23B H 0.2239 0.4734 0.0756 0.099 Uiso 1 1 calc R
H23C H 0.3135 0.5405 0.0480 0.099 Uiso 1 1 calc R
C24 C 0.2748(6) 0.6482(2) 0.12526(19) 0.0509(11) Uani 1 1 d .
H24A H 0.3012 0.6719 0.1637 0.076 Uiso 1 1 calc R
H24B H 0.1687 0.6655 0.1062 0.076 Uiso 1 1 calc R
H24C H 0.3564 0.6617 0.1011 0.076 Uiso 1 1 calc R
C25 C 0.7925(5) 0.8066(2) 0.23296(17) 0.0384(9) Uani 1 1 d .
C26 C 0.7074(6) 0.8730(2) 0.2344(2) 0.0501(11) Uani 1 1 d .
H26A H 0.6369 0.8798 0.2623 0.060 Uiso 1 1 calc R
C27 C 0.7255(6) 0.9291(2) 0.1951(2) 0.0534(11) Uani 1 1 d .
H27A H 0.6668 0.9744 0.1964 0.064 Uiso 1 1 calc R
C28 C 0.8257(5) 0.9212(3) 0.15462(19) 0.0494(11) Uani 1 1 d .
H28A H 0.8360 0.9603 0.1277 0.059 Uiso 1 1 calc R
C29 C 0.9121(5) 0.8556(2) 0.15320(19) 0.0482(10) Uani 1 1 d .
H29A H 0.9824 0.8493 0.1252 0.058 Uiso 1 1 calc R
C30 C 0.8962(5) 0.7999(2) 0.19217(18) 0.0456(10) Uani 1 1 d .
H30A H 0.9578 0.7555 0.1913 0.055 Uiso 1 1 calc R
C31 C 0.6864(5) 0.7855(3) 0.50379(17) 0.0494(11) Uani 1 1 d .
C32 C 0.6618(6) 0.7025(3) 0.5153(2) 0.0609(13) Uani 1 1 d .
H32A H 0.6121 0.6781 0.4790 0.091 Uiso 1 1 calc R
H32B H 0.5912 0.6970 0.5450 0.091 Uiso 1 1 calc R
H32C H 0.7663 0.6791 0.5293 0.091 Uiso 1 1 calc R
C33 C 0.5234(6) 0.8237(3) 0.4842(2) 0.0637(13) Uani 1 1 d .
H33A H 0.4715 0.8016 0.4473 0.096 Uiso 1 1 calc R
H33B H 0.5404 0.8773 0.4786 0.096 Uiso 1 1 calc R
H33C H 0.4543 0.8167 0.5141 0.096 Uiso 1 1 calc R
C34 C 0.7647(7) 0.8216(3) 0.5619(2) 0.0664(13) Uani 1 1 d .
H34A H 0.8693 0.7980 0.5753 0.100 Uiso 1 1 calc R
H34B H 0.6942 0.8146 0.5915 0.100 Uiso 1 1 calc R
H34C H 0.7803 0.8752 0.5559 0.100 Uiso 1 1 calc R

loop_
_atom_site_aniso_label
_atom_site_aniso_U_11
_atom_site_aniso_U_22
_atom_site_aniso_U_33
_atom_site_aniso_U_23
_atom_site_aniso_U_13
_atom_site_aniso_U_12
Zr 0.02898(19) 0.03655(18) 0.0395(2) -0.00254(14) 0.00468(13) -0.00083(14)
Cl1 0.0482(6) 0.0401(5) 0.0563(6) 0.0032(4) 0.0068(5) 0.0090(4)
Cl2 0.0431(6) 0.0598(6) 0.0490(6) 0.0024(4) 0.0099(5) -0.0147(5)
P1 0.0333(5) 0.0359(5) 0.0467(6) 0.0015(4) 0.0046(4) -0.0001(4)
P2 0.0342(5) 0.0360(5) 0.0409(6) -0.0017(4) 0.0065(4) -0.0005(4)
O1 0.0354(15) 0.0384(14) 0.0465(16) -0.0026(11) 0.0079(12) 0.0077(11)
O2 0.0397(16) 0.0440(15) 0.0447(16) -0.0021(12) 0.0103(12) -0.0021(12)
C1 0.036(2) 0.0345(19) 0.038(2) -0.0006(15) 0.0096(17) 0.0010(16)
C2 0.039(2) 0.044(2) 0.045(2) 0.0121(17) 0.0072(18) 0.0010(18)
C3 0.050(3) 0.040(2) 0.056(3) 0.0020(19) 0.017(2) 0.0100(19)
C4 0.075(3) 0.054(3) 0.047(3) -0.011(2) 0.025(2) 0.019(2)
C5 0.072(3) 0.044(2) 0.045(2) -0.0030(19) 0.009(2) 0.017(2)
C6 0.054(3) 0.037(2) 0.036(2) -0.0010(16) 0.0059(18) 0.0016(18)
C7 0.036(2) 0.047(2) 0.053(3) 0.0021(18) 0.0044(19) 0.0024(18)
C8 0.039(2) 0.046(2) 0.050(2) -0.0017(18) 0.0109(19) 0.0045(18)
C9 0.037(2) 0.036(2) 0.043(2) 0.0051(16) 0.0095(18) 0.0040(16)
C10 0.025(2) 0.040(2) 0.039(2) -0.0024(16) -0.0069(16) -0.0123(16)
C11 0.045(3) 0.052(2) 0.034(2) 0.0007(17) 0.0072(18) -0.0040(19)
C12 0.046(3) 0.061(3) 0.042(2) 0.000(2) 0.001(2) -0.014(2)
C13 0.033(2) 0.067(3) 0.053(3) -0.008(2) -0.003(2) -0.023(2)
C14 0.033(2) 0.055(3) 0.049(2) -0.0003(19) 0.0051(18) -0.0113(18)
C15 0.039(2) 0.037(2) 0.053(3) 0.0003(17) 0.0048(19) 0.0019(17)
C16 0.111(5) 0.059(3) 0.053(3) -0.001(2) -0.002(3) -0.018(3)
C17 0.141(6) 0.077(4) 0.046(3) 0.025(3) -0.014(3) -0.022(4)
C18 0.078(4) 0.069(3) 0.069(4) 0.027(3) 0.013(3) -0.002(3)
C19 0.065(3) 0.044(3) 0.079(4) 0.012(2) 0.023(3) -0.002(2)
C20 0.056(3) 0.040(2) 0.055(3) 0.0055(19) 0.015(2) 0.0006(19)
C21 0.053(3) 0.046(2) 0.035(2) -0.0065(17) -0.0006(19) 0.0016(19)
C22 0.046(3) 0.063(3) 0.066(3) 0.007(2) 0.000(2) -0.003(2)
C23 0.083(4) 0.060(3) 0.049(3) -0.006(2) -0.010(2) 0.007(3)
C24 0.061(3) 0.049(2) 0.042(2) 0.0033(18) 0.004(2) 0.006(2)
C25 0.033(2) 0.041(2) 0.040(2) -0.0027(16) 0.0018(17) -0.0029(16)
C26 0.052(3) 0.041(2) 0.061(3) 0.0004(19) 0.022(2) 0.0035(19)
C27 0.064(3) 0.037(2) 0.060(3) 0.0081(19) 0.016(2) 0.003(2)
C28 0.051(3) 0.056(3) 0.040(2) 0.0024(19) 0.005(2) -0.018(2)
C29 0.049(3) 0.053(3) 0.045(2) 0.0004(19) 0.013(2) 0.000(2)
C30 0.045(2) 0.050(2) 0.044(2) -0.0028(18) 0.014(2) 0.0071(18)
C31 0.047(3) 0.069(3) 0.030(2) -0.0013(19) -0.0038(18) -0.012(2)
C32 0.059(3) 0.071(3) 0.051(3) 0.013(2) 0.005(2) -0.021(2)
C33 0.057(3) 0.090(4) 0.045(3) -0.010(2) 0.013(2) 0.005(3)
C34 0.072(4) 0.084(3) 0.041(3) -0.006(2) 0.004(2) -0.019(3)

loop_
_atom_type_symbol
_atom_type_description
_atom_type_scat_dispersion_real
_atom_type_scat_dispersion_imag
_atom_type_scat_source
C C 0.0181 0.0091 'International Tables Vol C Tables 4.2.6.8 and 6.1.1.4'
H H 0.0000 0.0000 'International Tables Vol C Tables 4.2.6.8 and 6.1.1.4'
O O 0.0492 0.0322 'International Tables Vol C Tables 4.2.6.8 and 6.1.1.4'
P P 0.2955 0.4335 'International Tables Vol C Tables 4.2.6.8 and 6.1.1.4'
Cl Cl 0.3639 0.7018 'International Tables Vol C Tables 4.2.6.8 and 6.1.1.4'
Zr Zr -0.1862 2.2449 'International Tables Vol C Tables 4.2.6.8 and 6.1.1.4'

loop_
_geom_angle_atom_site_label_1
_geom_angle_atom_site_label_2
_geom_angle_atom_site_label_3
_geom_angle
O2 Zr O1 158.11(11)
O2 Zr Cl2 92.85(8)
O1 Zr Cl2 98.21(8)
O2 Zr Cl1 100.70(8)
O1 Zr Cl1 93.31(8)
Cl2 Zr Cl1 109.63(4)
O2 Zr P1 90.16(8)
O1 Zr P1 70.08(8)
Cl2 Zr P1 95.59(4)
Cl1 Zr P1 151.78(4)
O2 Zr P2 69.37(8)
O1 Zr P2 93.71(8)
Cl2 Zr P2 154.86(4)
Cl1 Zr P2 91.58(3)
P1 Zr P2 67.83(3)
C2 P1 C15 108.76(18)
C2 P1 C7 104.6(2)
C15 P1 C7 104.96(19)
C2 P1 Zr 97.42(13)
C15 P1 Zr 123.56(14)
C7 P1 Zr 115.61(14)
C25 P2 C9 104.90(17)
C25 P2 C8 104.86(19)
C9 P2 C8 103.14(19)
C25 P2 Zr 128.99(13)
C9 P2 Zr 96.06(13)
C8 P2 Zr 114.91(14)
C1 O1 Zr 138.4(2)
C10 O2 Zr 141.2(2)
O1 C1 C6 121.2(3)
O1 C1 C2 117.4(3)
C6 C1 C2 121.4(3)
C1 C2 C3 120.0(4)
C1 C2 P1 114.9(3)
C3 C2 P1 124.9(3)
C4 C3 C2 119.1(4)
C3 C4 C5 120.3(4)
C6 C5 C4 122.6(4)
C5 C6 C1 116.3(4)
C5 C6 C21 122.2(4)
C1 C6 C21 121.4(3)
C8 C7 P1 110.2(3)
C7 C8 P2 109.7(3)
C14 C9 C10 119.8(4)
C14 C9 P2 123.9(3)
C10 C9 P2 116.2(3)
O2 C10 C11 120.8(3)
O2 C10 C9 117.1(3)
C11 C10 C9 122.2(3)
C12 C11 C10 116.0(4)
C12 C11 C31 122.0(4)
C10 C11 C31 122.0(4)
C11 C12 C13 122.7(4)
C14 C13 C12 119.8(4)
C13 C14 C9 119.5(4)
C16 C15 C20 117.5(4)
C16 C15 P1 119.2(3)
C20 C15 P1 123.3(3)
C17 C16 C15 122.9(5)
C16 C17 C18 119.0(5)
C19 C18 C17 119.8(5)
C18 C19 C20 120.9(5)
C19 C20 C15 119.9(5)
C24 C21 C22 109.6(4)
C24 C21 C6 110.8(3)
C22 C21 C6 109.6(3)
C24 C21 C23 108.4(4)
C22 C21 C23 107.5(4)
C6 C21 C23 110.8(4)
C30 C25 C26 118.1(4)
C30 C25 P2 123.7(3)
C26 C25 P2 118.2(3)
C27 C26 C25 119.8(4)
C28 C27 C26 121.5(4)
C27 C28 C29 119.2(4)
C30 C29 C28 119.9(4)
C29 C30 C25 121.6(4)
C32 C31 C11 109.4(4)
C32 C31 C33 110.2(4)
C11 C31 C33 109.8(4)
C32 C31 C34 107.7(4)
C11 C31 C34 111.6(4)
C33 C31 C34 108.1(4)

loop_
_geom_bond_atom_site_label_1
_geom_bond_atom_site_label_2
_geom_bond_distance
Zr O2 1.989(3)
Zr O1 1.996(3)
Zr Cl2 2.3981(10)
Zr Cl1 2.4001(10)
Zr P1 2.7865(10)
Zr P2 2.8602(10)
P1 C2 1.802(4)
P1 C15 1.816(4)
P1 C7 1.832(4)
P2 C25 1.813(4)
P2 C9 1.819(4)
P2 C8 1.830(4)
O1 C1 1.350(4)
O2 C10 1.360(4)
C1 C6 1.401(6)
C1 C2 1.406(6)
C2 C3 1.408(6)
C3 C4 1.362(6)
C4 C5 1.402(7)
C5 C6 1.395(6)
C6 C21 1.543(6)
C7 C8 1.526(6)
C9 C14 1.390(6)
C9 C10 1.397(6)
C10 C11 1.396(6)
C11 C12 1.390(6)
C11 C31 1.530(6)
C12 C13 1.402(6)
C13 C14 1.367(6)
C15 C16 1.374(7)
C15 C20 1.394(6)
C16 C17 1.366(7)
C17 C18 1.378(8)
C18 C19 1.365(8)
C19 C20 1.385(6)
C21 C24 1.520(6)
C21 C22 1.534(7)
C21 C23 1.544(6)
C25 C30 1.387(6)
C25 C26 1.389(6)
C26 C27 1.378(6)
C27 C28 1.362(6)
C28 C29 1.383(6)
C29 C30 1.365(6)
C31 C32 1.528(7)
C31 C33 1.533(7)
C31 C34 1.545(6)
